data_7038371
loop_
_publ_author_name
'Nakagawa, N.'
'Derrah, E. J.'
'Schelwies, M.'
'Rominger, F.'
'Trapp, O.'
'Schaub, T.'

_publ_section_title
;
 Triphos derivatives and diphosphines as ligands in the
 ruthenium-catalysed alcohol amination with NH3.
;
_journal_issue 16
_journal_name_full 'Dalton transactions (Cambridge, England : 2003)'
_journal_page_first 6856
_journal_page_last 6865
_journal_paper_doi 10.1039/c5dt04870b
_journal_volume 45
_journal_year 2016
_chemical_formula_sum 'C48 H52 Cl O P3 Ru'
_chemical_formula_weight 874.32
_chemical_name_common 'C in manuscript'
_space_group_crystal_system monoclinic
_space_group_IT_number 14
_space_group_name_Hall '-P 2ybc'
_space_group_name_H-M_alt 'P 1 21/c 1'
_symmetry_space_group_name_Hall '-P 2ybc'
_symmetry_space_group_name_H-M 'P 1 21/c 1'
_atom_sites_solution_hydrogens mixed
_audit_creation_method SHELXL-2014/7
_audit_update_record
;
2015-12-03 deposited with the CCDC.
2016-02-08 downloaded from the CCDC.
;
_cell_angle_alpha 90
_cell_angle_beta 93.5399(15)
_cell_angle_gamma 90
_cell_formula_units_Z 4
_cell_length_a 10.6189(6)
_cell_length_b 21.7393(11)
_cell_length_c 18.7855(9)
_cell_measurement_reflns_used 5047
_cell_measurement_temperature 200(2)
_cell_measurement_theta_max 23.54
_cell_measurement_theta_min 2.34
_cell_volume 4328.3(4)
_computing_cell_refinement 'Bruker SAINT'
_computing_data_collection 'Bruker APEX2'
_computing_data_reduction 'Bruker SAINT'
_computing_molecular_graphics 'Bruker SHELXTL'
_computing_publication_material 'Bruker SHELXTL'
_computing_structure_refinement 'SHELXL-2014/7 (Sheldrick, 2014)'
_computing_structure_solution 'SHELXS-97 (Sheldrick 2008)'
_diffrn_ambient_temperature 200(2)
_diffrn_measured_fraction_theta_full 0.999
_diffrn_measured_fraction_theta_max 0.999
_diffrn_measurement_device_type 'Bruker APEX-II Quazar area detector'
_diffrn_measurement_method '\f and \w scans'
_diffrn_radiation_type MoK\a
_diffrn_radiation_wavelength 0.71073
_diffrn_reflns_av_R_equivalents 0.0939
_diffrn_reflns_av_unetI/netI 0.0872
_diffrn_reflns_Laue_measured_fraction_full 0.999
_diffrn_reflns_Laue_measured_fraction_max 0.999
_diffrn_reflns_limit_h_max 12
_diffrn_reflns_limit_h_min -12
_diffrn_reflns_limit_k_max 25
_diffrn_reflns_limit_k_min -25
_diffrn_reflns_limit_l_max 22
_diffrn_reflns_limit_l_min -22
_diffrn_reflns_number 37674
_diffrn_reflns_point_group_measured_fraction_full 0.999
_diffrn_reflns_point_group_measured_fraction_max 0.999
_diffrn_reflns_theta_full 25.039
_diffrn_reflns_theta_max 25.039
_diffrn_reflns_theta_min 1.434
_diffrn_source 'ImuS microsource'
_exptl_absorpt_coefficient_mu 0.570
_exptl_absorpt_correction_T_max 0.9950
_exptl_absorpt_correction_T_min 0.8916
_exptl_absorpt_correction_type multi-scan
_exptl_absorpt_process_details
;
Sheldrick, G. M. (2008). <i>SADABS</i>. University of G\"ottingen, Germany.
;
_exptl_crystal_colour colourless
_exptl_crystal_density_diffrn 1.342
_exptl_crystal_description needle
_exptl_crystal_F_000 1816
_exptl_crystal_size_max 0.110
_exptl_crystal_size_mid 0.050
_exptl_crystal_size_min 0.050
_refine_diff_density_max 0.800
_refine_diff_density_min -0.703
_refine_diff_density_rms 0.093
_refine_ls_extinction_method none
_refine_ls_goodness_of_fit_ref 1.034
_refine_ls_hydrogen_treatment mixed
_refine_ls_matrix_type full
_refine_ls_number_parameters 498
_refine_ls_number_reflns 7653
_refine_ls_number_restraints 0
_refine_ls_restrained_S_all 1.034
_refine_ls_R_factor_all 0.0935
_refine_ls_R_factor_gt 0.0527
_refine_ls_shift/su_max 0.001
_refine_ls_shift/su_mean 0.000
_refine_ls_structure_factor_coef Fsqd
_refine_ls_weighting_details 'w=1/[\s^2^(Fo^2^)+(0.0435P)^2^+2.9862P] where P=(Fo^2^+2Fc^2^)/3'
_refine_ls_weighting_scheme calc
_refine_ls_wR_factor_gt 0.1036
_refine_ls_wR_factor_ref 0.1191
_reflns_Friedel_coverage 0.000
_reflns_number_gt 5104
_reflns_number_total 7653
_reflns_threshold_expression 'I > 2\s(I)'
_cod_data_source_file c5dt04870b2.cif
_cod_data_source_block nn2
_cod_depositor_comments 'Adding full bibliography for 7038370--7038373.cif.'
_cod_database_code 7038371
_shelx_shelxl_version_number 2014/7
_shelx_space_group_comment
; 
The symmetry employed for this shelxl refinement is uniquely defined 
by the following loop, which should always be used as a source of 
symmetry information in preference to the above space-group names. 
They are only intended as comments. 
;
_shelx_estimated_absorpt_t_min 0.940
_shelx_estimated_absorpt_t_max 0.972

loop_
_space_group_symop_operation_xyz
'x, y, z'
'-x, y+1/2, -z+1/2'
'-x, -y, -z'
'x, -y-1/2, z-1/2'

loop_
_atom_site_label
_atom_site_type_symbol
_atom_site_fract_x
_atom_site_fract_y
_atom_site_fract_z
_atom_site_U_iso_or_equiv
_atom_site_adp_type
_atom_site_occupancy
_atom_site_site_symmetry_order
_atom_site_calc_flag
_atom_site_refinement_flags_posn
_atom_site_refinement_flags_adp
Ru1 Ru 0.38267(4) 0.68758(2) 0.49319(2) 0.02533(13) Uani 1 1 d . .
H1 H 0.319(3) 0.6238(16) 0.4333(18) 0.014(10) Uiso 1 1 d . .
Cl1 Cl 0.44512(13) 0.70946(7) 0.36956(7) 0.0478(4) Uani 1 1 d . .
P1 P 0.31527(12) 0.64907(6) 0.59677(6) 0.0253(3) Uani 1 1 d . .
P2 P 0.47545(12) 0.77100(6) 0.56011(6) 0.0260(3) Uani 1 1 d . .
P3 P 0.19502(12) 0.74788(6) 0.48138(6) 0.0264(3) Uani 1 1 d . .
C1 C 0.5242(6) 0.6325(3) 0.4978(3) 0.0383(13) Uani 1 1 d . .
O1 O 0.6030(4) 0.5993(2) 0.4971(2) 0.0579(11) Uani 1 1 d . .
C11 C 0.2858(4) 0.7086(2) 0.6631(2) 0.0262(11) Uani 1 1 d . .
H11A H 0.2214 0.6930 0.6946 0.031 Uiso 1 1 calc R U
H11B H 0.3645 0.7153 0.6931 0.031 Uiso 1 1 calc R U
C12 C 0.3552(4) 0.8103(2) 0.6096(2) 0.0273(11) Uani 1 1 d . .
H12A H 0.3974 0.8280 0.6534 0.033 Uiso 1 1 calc R U
H12B H 0.3218 0.8450 0.5801 0.033 Uiso 1 1 calc R U
C13 C 0.1379(4) 0.7637(2) 0.5701(2) 0.0268(11) Uani 1 1 d . .
H13A H 0.0869 0.8018 0.5669 0.032 Uiso 1 1 calc R U
H13B H 0.0811 0.7297 0.5824 0.032 Uiso 1 1 calc R U
C14 C 0.2407(4) 0.7712(2) 0.6321(2) 0.0265(11) Uani 1 1 d . .
C15 C 0.1801(5) 0.8074(2) 0.6919(2) 0.0377(13) Uani 1 1 d . .
H15A H 0.1613 0.8494 0.6756 0.057 Uiso 1 1 calc R U
H15B H 0.2388 0.8088 0.7342 0.057 Uiso 1 1 calc R U
H15C H 0.1019 0.7870 0.7039 0.057 Uiso 1 1 calc R U
C21 C 0.1667(4) 0.6056(2) 0.5957(2) 0.0253(11) Uani 1 1 d . .
C22 C 0.0920(5) 0.5952(2) 0.5335(3) 0.0328(12) Uani 1 1 d . .
H22 H 0.1205 0.6085 0.4890 0.039 Uiso 1 1 calc R U
C23 C -0.0238(5) 0.5657(2) 0.5355(3) 0.0360(13) Uani 1 1 d . .
H23 H -0.0740 0.5597 0.4924 0.043 Uiso 1 1 calc R U
C24 C -0.0675(5) 0.5448(2) 0.5989(3) 0.0416(14) Uani 1 1 d . .
C25 C 0.0101(5) 0.5531(2) 0.6603(3) 0.0437(14) Uani 1 1 d . .
H25 H -0.0158 0.5372 0.7042 0.052 Uiso 1 1 calc R U
C26 C 0.1234(5) 0.5835(2) 0.6594(3) 0.0373(13) Uani 1 1 d . .
H26 H 0.1729 0.5895 0.7027 0.045 Uiso 1 1 calc R U
C28 C -0.1940(5) 0.5128(3) 0.6014(3) 0.0643(19) Uani 1 1 d . .
H28A H -0.1824 0.4729 0.6251 0.096 Uiso 1 1 calc R U
H28B H -0.2303 0.5066 0.5527 0.096 Uiso 1 1 calc R U
H28C H -0.2511 0.5383 0.6279 0.096 Uiso 1 1 calc R U
C31 C 0.4170(4) 0.5925(2) 0.6437(2) 0.0288(12) Uani 1 1 d . .
C32 C 0.4246(5) 0.5339(2) 0.6137(3) 0.0379(13) Uani 1 1 d . .
H32 H 0.3808 0.5259 0.5690 0.046 Uiso 1 1 calc R U
C33 C 0.4938(5) 0.4877(2) 0.6469(3) 0.0385(13) Uani 1 1 d . .
H33 H 0.4978 0.4486 0.6245 0.046 Uiso 1 1 calc R U
C34 C 0.5564(5) 0.4966(2) 0.7111(3) 0.0387(13) Uani 1 1 d . .
C35 C 0.5529(5) 0.5544(3) 0.7416(3) 0.0502(15) Uani 1 1 d . .
H35 H 0.5980 0.5619 0.7860 0.060 Uiso 1 1 calc R U
C36 C 0.4837(5) 0.6020(2) 0.7080(2) 0.0385(13) Uani 1 1 d . .
H36 H 0.4827 0.6414 0.7297 0.046 Uiso 1 1 calc R U
C38 C 0.6290(6) 0.4440(3) 0.7472(3) 0.0668(19) Uani 1 1 d . .
H38A H 0.7179 0.4555 0.7551 0.100 Uiso 1 1 calc R U
H38B H 0.6220 0.4074 0.7168 0.100 Uiso 1 1 calc R U
H38C H 0.5938 0.4350 0.7931 0.100 Uiso 1 1 calc R U
C41 C 0.5995(4) 0.7485(2) 0.6276(2) 0.0263(11) Uani 1 1 d . .
C42 C 0.5996(4) 0.7601(2) 0.7002(2) 0.0328(12) Uani 1 1 d . .
H42 H 0.5320 0.7827 0.7185 0.039 Uiso 1 1 calc R U
C43 C 0.6974(5) 0.7391(2) 0.7468(2) 0.0343(12) Uani 1 1 d . .
H43 H 0.6936 0.7465 0.7965 0.041 Uiso 1 1 calc R U
C44 C 0.7995(5) 0.7080(2) 0.7228(2) 0.0323(12) Uani 1 1 d . .
C45 C 0.8002(5) 0.6972(2) 0.6500(2) 0.0329(12) Uani 1 1 d . .
H45 H 0.8695 0.6760 0.6317 0.040 Uiso 1 1 calc R U
C46 C 0.7029(5) 0.7163(2) 0.6041(2) 0.0310(12) Uani 1 1 d . .
H46 H 0.7058 0.7075 0.5547 0.037 Uiso 1 1 calc R U
C48 C 0.9038(5) 0.6846(3) 0.7737(3) 0.0469(14) Uani 1 1 d . .
H48A H 0.9841 0.6865 0.7508 0.070 Uiso 1 1 calc R U
H48B H 0.8862 0.6420 0.7867 0.070 Uiso 1 1 calc R U
H48C H 0.9088 0.7102 0.8168 0.070 Uiso 1 1 calc R U
C51 C 0.5555(4) 0.8367(2) 0.5210(2) 0.0282(11) Uani 1 1 d . .
C52 C 0.5545(5) 0.8953(2) 0.5511(3) 0.0390(13) Uani 1 1 d . .
H52 H 0.5105 0.9021 0.5929 0.047 Uiso 1 1 calc R U
C53 C 0.6167(5) 0.9436(2) 0.5209(3) 0.0454(15) Uani 1 1 d . .
H53 H 0.6133 0.9833 0.5420 0.054 Uiso 1 1 calc R U
C54 C 0.6839(5) 0.9358(3) 0.4606(3) 0.0417(14) Uani 1 1 d . .
C55 C 0.6861(5) 0.8774(2) 0.4317(3) 0.0428(14) Uani 1 1 d . .
H55 H 0.7329 0.8704 0.3909 0.051 Uiso 1 1 calc R U
C56 C 0.6219(5) 0.8290(2) 0.4605(2) 0.0356(13) Uani 1 1 d . .
H56 H 0.6233 0.7898 0.4383 0.043 Uiso 1 1 calc R U
C58 C 0.7513(6) 0.9897(3) 0.4292(3) 0.070(2) Uani 1 1 d . .
H58A H 0.7909 0.9765 0.3860 0.104 Uiso 1 1 calc R U
H58B H 0.8162 1.0051 0.4641 0.104 Uiso 1 1 calc R U
H58C H 0.6904 1.0225 0.4172 0.104 Uiso 1 1 calc R U
C61 C 0.1955(5) 0.8244(2) 0.4401(2) 0.0350(13) Uani 1 1 d . .
C62 C 0.2965(5) 0.8453(2) 0.4044(2) 0.0411(14) Uani 1 1 d . .
H62 H 0.3696 0.8203 0.4023 0.049 Uiso 1 1 calc R U
C63 C 0.2933(6) 0.9022(3) 0.3717(3) 0.0560(17) Uani 1 1 d . .
H63 H 0.3654 0.9158 0.3486 0.067 Uiso 1 1 calc R U
C64 C 0.1888(7) 0.9398(3) 0.3712(3) 0.0575(18) Uani 1 1 d . .
C65 C 0.0880(6) 0.9191(3) 0.4073(3) 0.0625(18) Uani 1 1 d . .
H65 H 0.0151 0.9442 0.4091 0.075 Uiso 1 1 calc R U
C66 C 0.0906(5) 0.8623(3) 0.4411(3) 0.0490(15) Uani 1 1 d . .
H66 H 0.0195 0.8493 0.4653 0.059 Uiso 1 1 calc R U
C68 C 0.1858(7) 1.0025(3) 0.3355(3) 0.091(3) Uani 1 1 d . .
H68A H 0.1106 1.0055 0.3027 0.136 Uiso 1 1 calc R U
H68B H 0.2616 1.0076 0.3088 0.136 Uiso 1 1 calc R U
H68C H 0.1833 1.0347 0.3719 0.136 Uiso 1 1 calc R U
C71 C 0.0599(4) 0.7131(2) 0.4317(2) 0.0257(11) Uani 1 1 d . .
C72 C 0.0826(5) 0.6779(2) 0.3718(2) 0.0319(12) Uani 1 1 d . .
H72 H 0.1661 0.6750 0.3567 0.038 Uiso 1 1 calc R U
C73 C -0.0130(5) 0.6475(2) 0.3344(2) 0.0366(13) Uani 1 1 d . .
H73 H 0.0054 0.6241 0.2936 0.044 Uiso 1 1 calc R U
C74 C -0.1365(4) 0.6502(2) 0.3548(2) 0.0300(12) Uani 1 1 d . .
C75 C -0.1598(5) 0.6865(2) 0.4133(2) 0.0305(11) Uani 1 1 d . .
H75 H -0.2436 0.6900 0.4277 0.037 Uiso 1 1 calc R U
C76 C -0.0644(4) 0.7176(2) 0.4508(2) 0.0315(12) Uani 1 1 d . .
H76 H -0.0836 0.7424 0.4903 0.038 Uiso 1 1 calc R U
C78 C -0.2401(5) 0.6141(2) 0.3166(3) 0.0474(15) Uani 1 1 d . .
H78A H -0.3220 0.6311 0.3280 0.071 Uiso 1 1 calc R U
H78B H -0.2347 0.5710 0.3317 0.071 Uiso 1 1 calc R U
H78C H -0.2315 0.6166 0.2650 0.071 Uiso 1 1 calc R U

loop_
_atom_site_aniso_label
_atom_site_aniso_U_11
_atom_site_aniso_U_22
_atom_site_aniso_U_33
_atom_site_aniso_U_23
_atom_site_aniso_U_13
_atom_site_aniso_U_12
Ru1 0.0237(2) 0.0329(2) 0.0196(2) -0.00519(18) 0.00341(15) -0.0040(2)
Cl1 0.0492(9) 0.0652(10) 0.0298(7) -0.0023(6) 0.0095(6) -0.0039(8)
P1 0.0250(7) 0.0291(7) 0.0217(6) -0.0022(5) 0.0014(5) -0.0025(6)
P2 0.0262(7) 0.0300(7) 0.0218(6) -0.0034(5) 0.0022(5) -0.0042(6)
P3 0.0243(7) 0.0335(8) 0.0215(6) -0.0023(5) 0.0019(5) -0.0044(6)
C1 0.045(4) 0.041(4) 0.029(3) -0.002(2) 0.002(3) -0.004(3)
O1 0.048(3) 0.065(3) 0.061(3) -0.008(2) 0.007(2) 0.001(2)
C11 0.026(3) 0.035(3) 0.018(2) -0.002(2) 0.001(2) -0.003(2)
C12 0.029(3) 0.025(3) 0.027(2) -0.003(2) -0.001(2) 0.000(2)
C13 0.024(3) 0.033(3) 0.023(2) -0.004(2) 0.001(2) 0.004(2)
C14 0.024(3) 0.034(3) 0.022(2) -0.005(2) 0.003(2) 0.000(2)
C15 0.035(3) 0.051(3) 0.029(3) -0.010(2) 0.008(2) 0.000(3)
C21 0.022(3) 0.024(3) 0.030(3) 0.001(2) 0.005(2) 0.000(2)
C22 0.038(3) 0.026(3) 0.034(3) 0.005(2) 0.000(2) -0.003(3)
C23 0.032(3) 0.026(3) 0.049(3) 0.004(2) -0.007(3) -0.004(3)
C24 0.025(3) 0.034(3) 0.066(4) 0.009(3) 0.007(3) -0.002(3)
C25 0.035(3) 0.055(4) 0.042(3) 0.013(3) 0.012(3) -0.006(3)
C26 0.033(3) 0.046(3) 0.034(3) 0.008(2) 0.003(2) -0.001(3)
C28 0.030(3) 0.068(4) 0.095(5) 0.015(4) 0.003(3) -0.016(3)
C31 0.021(3) 0.039(3) 0.026(3) 0.001(2) 0.004(2) -0.001(2)
C32 0.040(3) 0.038(3) 0.035(3) -0.007(3) -0.004(2) -0.003(3)
C33 0.036(3) 0.028(3) 0.051(3) 0.001(3) 0.000(3) -0.001(3)
C34 0.046(4) 0.030(3) 0.039(3) 0.003(2) 0.004(3) 0.004(3)
C35 0.063(4) 0.053(4) 0.031(3) 0.005(3) -0.017(3) 0.011(3)
C36 0.048(4) 0.033(3) 0.034(3) -0.002(2) -0.005(3) 0.003(3)
C38 0.096(5) 0.042(4) 0.060(4) 0.014(3) -0.010(4) 0.017(4)
C41 0.029(3) 0.024(3) 0.025(3) -0.003(2) -0.003(2) -0.007(2)
C42 0.026(3) 0.040(3) 0.032(3) -0.010(2) 0.001(2) 0.005(2)
C43 0.036(3) 0.043(3) 0.023(3) -0.007(2) -0.003(2) -0.004(3)
C44 0.029(3) 0.037(3) 0.031(3) -0.003(2) -0.001(2) -0.004(2)
C45 0.029(3) 0.034(3) 0.036(3) -0.008(2) 0.005(2) 0.000(2)
C46 0.033(3) 0.039(3) 0.022(3) -0.002(2) 0.003(2) 0.003(3)
C48 0.039(3) 0.065(4) 0.036(3) -0.001(3) -0.004(3) 0.005(3)
C51 0.028(3) 0.030(3) 0.027(3) -0.001(2) 0.000(2) -0.008(2)
C52 0.041(3) 0.036(3) 0.040(3) -0.009(3) 0.006(3) -0.015(3)
C53 0.051(4) 0.031(3) 0.054(4) -0.005(3) -0.002(3) -0.011(3)
C54 0.038(3) 0.041(3) 0.046(3) 0.012(3) 0.004(3) -0.008(3)
C55 0.048(4) 0.046(4) 0.037(3) 0.005(3) 0.014(3) -0.007(3)
C56 0.038(3) 0.035(3) 0.034(3) -0.002(2) 0.009(2) -0.006(3)
C58 0.080(5) 0.050(4) 0.080(5) 0.019(3) 0.015(4) -0.018(4)
C61 0.032(3) 0.039(3) 0.033(3) 0.000(2) -0.007(2) -0.005(3)
C62 0.050(4) 0.048(4) 0.026(3) 0.006(3) 0.003(3) -0.010(3)
C63 0.073(5) 0.054(4) 0.039(3) 0.014(3) -0.006(3) -0.022(4)
C64 0.089(5) 0.037(4) 0.042(3) 0.009(3) -0.028(4) -0.022(4)
C65 0.066(5) 0.040(4) 0.078(5) 0.004(3) -0.024(4) 0.004(4)
C66 0.043(4) 0.044(4) 0.059(4) 0.006(3) -0.003(3) -0.010(3)
C68 0.151(8) 0.050(4) 0.066(5) 0.024(4) -0.040(5) -0.021(5)
C71 0.025(3) 0.027(3) 0.025(3) 0.006(2) 0.001(2) -0.004(2)
C72 0.028(3) 0.046(3) 0.023(3) -0.002(2) 0.007(2) -0.006(3)
C73 0.034(3) 0.049(3) 0.027(3) -0.004(2) 0.001(2) -0.006(3)
C74 0.028(3) 0.033(3) 0.029(3) 0.002(2) -0.001(2) -0.007(2)
C75 0.026(3) 0.032(3) 0.034(3) -0.002(2) 0.006(2) -0.002(2)
C76 0.031(3) 0.036(3) 0.027(3) -0.005(2) 0.000(2) 0.002(3)
C78 0.038(3) 0.045(4) 0.057(4) -0.015(3) -0.007(3) -0.013(3)

loop_
_atom_type_symbol
_atom_type_description
_atom_type_scat_dispersion_real
_atom_type_scat_dispersion_imag
_atom_type_scat_source
C C 0.0033 0.0016 'International Tables Vol C Tables 4.2.6.8 and 6.1.1.4'
H H 0.0000 0.0000 'International Tables Vol C Tables 4.2.6.8 and 6.1.1.4'
O O 0.0106 0.0060 'International Tables Vol C Tables 4.2.6.8 and 6.1.1.4'
P P 0.1023 0.0942 'International Tables Vol C Tables 4.2.6.8 and 6.1.1.4'
Cl Cl 0.1484 0.1585 'International Tables Vol C Tables 4.2.6.8 and 6.1.1.4'
Ru Ru -1.2594 0.8363 'International Tables Vol C Tables 4.2.6.8 and 6.1.1.4'

loop_
_geom_angle_atom_site_label_1
_geom_angle_atom_site_label_2
_geom_angle_atom_site_label_3
_geom_angle
C1 Ru1 P1 91.05(15)
C1 Ru1 P3 174.21(16)
P1 Ru1 P3 88.67(4)
C1 Ru1 P2 98.83(16)
P1 Ru1 P2 88.31(4)
P3 Ru1 P2 86.94(4)
C1 Ru1 Cl1 84.78(15)
P1 Ru1 Cl1 168.66(5)
P3 Ru1 Cl1 94.42(4)
P2 Ru1 Cl1 102.73(5)
C1 Ru1 H1 79.7(11)
P1 Ru1 H1 96.9(10)
P3 Ru1 H1 94.6(11)
P2 Ru1 H1 174.6(10)
Cl1 Ru1 H1 72.0(10)
C31 P1 C11 105.5(2)
C31 P1 C21 98.1(2)
C11 P1 C21 100.8(2)
C31 P1 Ru1 116.93(15)
C11 P1 Ru1 113.41(15)
C21 P1 Ru1 119.66(15)
C12 P2 C41 105.4(2)
C12 P2 C51 101.2(2)
C41 P2 C51 98.8(2)
C12 P2 Ru1 110.06(15)
C41 P2 Ru1 114.63(15)
C51 P2 Ru1 124.51(15)
C71 P3 C61 100.4(2)
C71 P3 C13 104.3(2)
C61 P3 C13 102.9(2)
C71 P3 Ru1 116.49(16)
C61 P3 Ru1 120.88(18)
C13 P3 Ru1 109.80(15)
O1 C1 Ru1 176.1(5)
C14 C11 P1 115.2(3)
C14 C11 H11A 108.5
P1 C11 H11A 108.5
C14 C11 H11B 108.5
P1 C11 H11B 108.5
H11A C11 H11B 107.5
C14 C12 P2 117.5(3)
C14 C12 H12A 107.9
P2 C12 H12A 107.9
C14 C12 H12B 107.9
P2 C12 H12B 107.9
H12A C12 H12B 107.2
C14 C13 P3 116.3(3)
C14 C13 H13A 108.2
P3 C13 H13A 108.2
C14 C13 H13B 108.2
P3 C13 H13B 108.2
H13A C13 H13B 107.4
C15 C14 C11 107.9(4)
C15 C14 C13 107.1(4)
C11 C14 C13 112.1(4)
C15 C14 C12 106.6(4)
C11 C14 C12 110.6(4)
C13 C14 C12 112.1(4)
C14 C15 H15A 109.5
C14 C15 H15B 109.5
H15A C15 H15B 109.5
C14 C15 H15C 109.5
H15A C15 H15C 109.5
H15B C15 H15C 109.5
C22 C21 C26 117.7(4)
C22 C21 P1 122.6(3)
C26 C21 P1 119.7(4)
C21 C22 C23 120.8(5)
C21 C22 H22 119.6
C23 C22 H22 119.6
C24 C23 C22 121.3(5)
C24 C23 H23 119.3
C22 C23 H23 119.3
C23 C24 C25 117.5(5)
C23 C24 C28 121.5(5)
C25 C24 C28 121.1(5)
C26 C25 C24 121.8(5)
C26 C25 H25 119.1
C24 C25 H25 119.1
C25 C26 C21 120.8(5)
C25 C26 H26 119.6
C21 C26 H26 119.6
C24 C28 H28A 109.5
C24 C28 H28B 109.5
H28A C28 H28B 109.5
C24 C28 H28C 109.5
H28A C28 H28C 109.5
H28B C28 H28C 109.5
C36 C31 C32 116.9(5)
C36 C31 P1 125.4(4)
C32 C31 P1 117.7(4)
C33 C32 C31 121.7(5)
C33 C32 H32 119.1
C31 C32 H32 119.1
C34 C33 C32 121.3(5)
C34 C33 H33 119.3
C32 C33 H33 119.3
C33 C34 C35 118.3(5)
C33 C34 C38 120.0(5)
C35 C34 C38 121.7(5)
C34 C35 C36 120.8(5)
C34 C35 H35 119.6
C36 C35 H35 119.6
C31 C36 C35 120.9(5)
C31 C36 H36 119.6
C35 C36 H36 119.6
C34 C38 H38A 109.5
C34 C38 H38B 109.5
H38A C38 H38B 109.5
C34 C38 H38C 109.5
H38A C38 H38C 109.5
H38B C38 H38C 109.5
C42 C41 C46 116.8(4)
C42 C41 P2 126.0(4)
C46 C41 P2 117.3(3)
C41 C42 C43 120.9(5)
C41 C42 H42 119.6
C43 C42 H42 119.6
C44 C43 C42 121.8(4)
C44 C43 H43 119.1
C42 C43 H43 119.1
C43 C44 C45 117.3(5)
C43 C44 C48 121.4(4)
C45 C44 C48 121.3(5)
C46 C45 C44 121.3(5)
C46 C45 H45 119.4
C44 C45 H45 119.4
C45 C46 C41 122.0(4)
C45 C46 H46 119.0
C41 C46 H46 119.0
C44 C48 H48A 109.5
C44 C48 H48B 109.5
H48A C48 H48B 109.5
C44 C48 H48C 109.5
H48A C48 H48C 109.5
H48B C48 H48C 109.5
C56 C51 C52 117.5(4)
C56 C51 P2 120.3(4)
C52 C51 P2 122.2(4)
C53 C52 C51 120.8(5)
C53 C52 H52 119.6
C51 C52 H52 119.6
C52 C53 C54 121.7(5)
C52 C53 H53 119.2
C54 C53 H53 119.2
C55 C54 C53 117.2(5)
C55 C54 C58 122.6(5)
C53 C54 C58 120.2(5)
C54 C55 C56 121.6(5)
C54 C55 H55 119.2
C56 C55 H55 119.2
C55 C56 C51 121.2(5)
C55 C56 H56 119.4
C51 C56 H56 119.4
C54 C58 H58A 109.5
C54 C58 H58B 109.5
H58A C58 H58B 109.5
C54 C58 H58C 109.5
H58A C58 H58C 109.5
H58B C58 H58C 109.5
C62 C61 C66 117.4(5)
C62 C61 P3 121.9(4)
C66 C61 P3 120.6(4)
C61 C62 C63 121.0(6)
C61 C62 H62 119.5
C63 C62 H62 119.5
C64 C63 C62 122.2(6)
C64 C63 H63 118.9
C62 C63 H63 118.9
C63 C64 C65 116.9(5)
C63 C64 C68 122.0(7)
C65 C64 C68 121.0(7)
C64 C65 C66 121.4(6)
C64 C65 H65 119.3
C66 C65 H65 119.3
C65 C66 C61 121.1(6)
C65 C66 H66 119.5
C61 C66 H66 119.5
C64 C68 H68A 109.5
C64 C68 H68B 109.5
H68A C68 H68B 109.5
C64 C68 H68C 109.5
H68A C68 H68C 109.5
H68B C68 H68C 109.5
C76 C71 C72 117.4(4)
C76 C71 P3 124.5(4)
C72 C71 P3 118.1(4)
C73 C72 C71 121.4(5)
C73 C72 H72 119.3
C71 C72 H72 119.3
C72 C73 C74 121.4(5)
C72 C73 H73 119.3
C74 C73 H73 119.3
C75 C74 C73 117.4(4)
C75 C74 C78 121.0(4)
C73 C74 C78 121.6(4)
C76 C75 C74 121.6(5)
C76 C75 H75 119.2
C74 C75 H75 119.2
C75 C76 C71 120.9(4)
C75 C76 H76 119.5
C71 C76 H76 119.5
C74 C78 H78A 109.5
C74 C78 H78B 109.5
H78A C78 H78B 109.5
C74 C78 H78C 109.5
H78A C78 H78C 109.5
H78B C78 H78C 109.5

loop_
_geom_bond_atom_site_label_1
_geom_bond_atom_site_label_2
_geom_bond_distance
Ru1 C1 1.920(6)
Ru1 P1 2.2740(12)
Ru1 P3 2.3840(13)
Ru1 P2 2.3847(12)
Ru1 Cl1 2.5000(13)
Ru1 H1 1.88(3)
P1 C31 1.828(5)
P1 C11 1.837(4)
P1 C21 1.837(5)
P2 C12 1.836(4)
P2 C41 1.838(5)
P2 C51 1.839(5)
P3 C71 1.826(5)
P3 C61 1.835(5)
P3 C13 1.840(4)
C1 O1 1.106(6)
C11 C14 1.546(6)
C11 H11A 0.9900
C11 H11B 0.9900
C12 C14 1.563(6)
C12 H12A 0.9900
C12 H12B 0.9900
C13 C14 1.555(6)
C13 H13A 0.9900
C13 H13B 0.9900
C14 C15 1.544(6)
C15 H15A 0.9800
C15 H15B 0.9800
C15 H15C 0.9800
C21 C22 1.389(6)
C21 C26 1.394(6)
C22 C23 1.391(6)
C22 H22 0.9500
C23 C24 1.381(7)
C23 H23 0.9500
C24 C25 1.387(7)
C24 C28 1.517(7)
C25 C26 1.374(7)
C25 H25 0.9500
C26 H26 0.9500
C28 H28A 0.9800
C28 H28B 0.9800
C28 H28C 0.9800
C31 C36 1.377(6)
C31 C32 1.397(6)
C32 C33 1.373(7)
C32 H32 0.9500
C33 C34 1.354(7)
C33 H33 0.9500
C34 C35 1.384(7)
C34 C38 1.515(7)
C35 C36 1.397(7)
C35 H35 0.9500
C36 H36 0.9500
C38 H38A 0.9800
C38 H38B 0.9800
C38 H38C 0.9800
C41 C42 1.387(6)
C41 C46 1.397(6)
C42 C43 1.393(6)
C42 H42 0.9500
C43 C44 1.377(6)
C43 H43 0.9500
C44 C45 1.388(6)
C44 C48 1.506(7)
C45 C46 1.370(6)
C45 H45 0.9500
C46 H46 0.9500
C48 H48A 0.9800
C48 H48B 0.9800
C48 H48C 0.9800
C51 C56 1.385(6)
C51 C52 1.393(6)
C52 C53 1.381(7)
C52 H52 0.9500
C53 C54 1.386(7)
C53 H53 0.9500
C54 C55 1.381(7)
C54 C58 1.512(7)
C55 C56 1.382(6)
C55 H55 0.9500
C56 H56 0.9500
C58 H58A 0.9800
C58 H58B 0.9800
C58 H58C 0.9800
C61 C62 1.377(7)
C61 C66 1.387(7)
C62 C63 1.379(7)
C62 H62 0.9500
C63 C64 1.377(8)
C63 H63 0.9500
C64 C65 1.378(8)
C64 C68 1.518(7)
C65 C66 1.387(7)
C65 H65 0.9500
C66 H66 0.9500
C68 H68A 0.9800
C68 H68B 0.9800
C68 H68C 0.9800
C71 C76 1.392(6)
C71 C72 1.394(6)
C72 C73 1.369(6)
C72 H72 0.9500
C73 C74 1.389(6)
C73 H73 0.9500
C74 C75 1.388(6)
C74 C78 1.498(6)
C75 C76 1.375(6)
C75 H75 0.9500
C76 H76 0.9500
C78 H78A 0.9800
C78 H78B 0.9800
C78 H78C 0.9800

loop_
_geom_torsion_atom_site_label_1
_geom_torsion_atom_site_label_2
_geom_torsion_atom_site_label_3
_geom_torsion_atom_site_label_4
_geom_torsion
C31 P1 C11 C14 160.4(3)
C21 P1 C11 C14 -97.9(4)
Ru1 P1 C11 C14 31.2(4)
C41 P2 C12 C14 -95.6(3)
C51 P2 C12 C14 161.9(3)
Ru1 P2 C12 C14 28.5(4)
C71 P3 C13 C14 158.8(3)
C61 P3 C13 C14 -96.7(4)
Ru1 P3 C13 C14 33.2(4)
P1 C11 C14 C15 161.8(3)
P1 C11 C14 C13 44.1(5)
P1 C11 C14 C12 -81.9(4)
P3 C13 C14 C15 158.8(3)
P3 C13 C14 C11 -83.0(4)
P3 C13 C14 C12 42.2(5)
P2 C12 C14 C15 161.8(3)
P2 C12 C14 C11 44.7(4)
P2 C12 C14 C13 -81.3(4)
C31 P1 C21 C22 -127.7(4)
C11 P1 C21 C22 124.8(4)
Ru1 P1 C21 C22 -0.3(5)
C31 P1 C21 C26 54.4(4)
C11 P1 C21 C26 -53.2(4)
Ru1 P1 C21 C26 -178.2(3)
C26 C21 C22 C23 2.2(7)
P1 C21 C22 C23 -175.7(4)
C21 C22 C23 C24 -1.1(7)
C22 C23 C24 C25 -1.6(8)
C22 C23 C24 C28 179.7(5)
C23 C24 C25 C26 3.2(8)
C28 C24 C25 C26 -178.1(5)
C24 C25 C26 C21 -2.1(8)
C22 C21 C26 C25 -0.7(7)
P1 C21 C26 C25 177.3(4)
C11 P1 C31 C36 -16.1(5)
C21 P1 C31 C36 -119.7(4)
Ru1 P1 C31 C36 111.0(4)
C11 P1 C31 C32 161.4(4)
C21 P1 C31 C32 57.8(4)
Ru1 P1 C31 C32 -71.5(4)
C36 C31 C32 C33 0.9(7)
P1 C31 C32 C33 -176.8(4)
C31 C32 C33 C34 1.0(8)
C32 C33 C34 C35 -2.2(8)
C32 C33 C34 C38 178.3(5)
C33 C34 C35 C36 1.6(8)
C38 C34 C35 C36 -178.9(5)
C32 C31 C36 C35 -1.4(7)
P1 C31 C36 C35 176.1(4)
C34 C35 C36 C31 0.2(8)
C12 P2 C41 C42 -0.6(5)
C51 P2 C41 C42 103.7(4)
Ru1 P2 C41 C42 -121.7(4)
C12 P2 C41 C46 178.9(4)
C51 P2 C41 C46 -76.9(4)
Ru1 P2 C41 C46 57.7(4)
C46 C41 C42 C43 -1.4(7)
P2 C41 C42 C43 178.0(4)
C41 C42 C43 C44 2.1(8)
C42 C43 C44 C45 -1.2(7)
C42 C43 C44 C48 -179.0(5)
C43 C44 C45 C46 -0.4(7)
C48 C44 C45 C46 177.5(5)
C44 C45 C46 C41 1.1(7)
C42 C41 C46 C45 -0.1(7)
P2 C41 C46 C45 -179.7(4)
C12 P2 C51 C56 -157.0(4)
C41 P2 C51 C56 95.2(4)
Ru1 P2 C51 C56 -33.0(5)
C12 P2 C51 C52 24.3(5)
C41 P2 C51 C52 -83.5(4)
Ru1 P2 C51 C52 148.3(3)
C56 C51 C52 C53 0.6(8)
P2 C51 C52 C53 179.3(4)
C51 C52 C53 C54 -1.1(8)
C52 C53 C54 C55 0.2(8)
C52 C53 C54 C58 -179.8(5)
C53 C54 C55 C56 1.3(8)
C58 C54 C55 C56 -178.8(5)
C54 C55 C56 C51 -1.9(8)
C52 C51 C56 C55 0.9(7)
P2 C51 C56 C55 -177.9(4)
C71 P3 C61 C62 -118.9(4)
C13 P3 C61 C62 133.6(4)
Ru1 P3 C61 C62 10.8(5)
C71 P3 C61 C66 58.2(5)
C13 P3 C61 C66 -49.2(5)
Ru1 P3 C61 C66 -172.1(4)
C66 C61 C62 C63 0.6(7)
P3 C61 C62 C63 177.8(4)
C61 C62 C63 C64 -1.8(8)
C62 C63 C64 C65 2.2(8)
C62 C63 C64 C68 179.7(5)
C63 C64 C65 C66 -1.4(9)
C68 C64 C65 C66 -179.0(5)
C64 C65 C66 C61 0.3(9)
C62 C61 C66 C65 0.1(8)
P3 C61 C66 C65 -177.1(4)
C61 P3 C71 C76 -87.9(4)
C13 P3 C71 C76 18.4(5)
Ru1 P3 C71 C76 139.6(4)
C61 P3 C71 C72 94.3(4)
C13 P3 C71 C72 -159.3(4)
Ru1 P3 C71 C72 -38.1(4)
C76 C71 C72 C73 -1.8(7)
P3 C71 C72 C73 176.1(4)
C71 C72 C73 C74 -0.4(8)
C72 C73 C74 C75 2.1(7)
C72 C73 C74 C78 -176.4(5)
C73 C74 C75 C76 -1.5(7)
C78 C74 C75 C76 176.9(5)
C74 C75 C76 C71 -0.6(7)
C72 C71 C76 C75 2.3(7)
P3 C71 C76 C75 -175.5(4)
